data_1535361
loop_
_publ_author_name
'Tashmetov, M.Yu.'
'Em, V.T.'
'Mukhtarova, N.N.'

_publ_section_title
;
 Trigonal ordered structure in titanium carbonitride
;
_journal_name_full 'Izvestiya Akademii Nauk SSSR, Neorganicheskie Materialy'
_journal_page_first 171
_journal_page_last 172
_journal_volume 32
_journal_year 1996
_chemical_formula_sum 'C0.51 N0.12 Ti'
_chemical_name_systematic 'Ti C0.51 N0.12'
_space_group_IT_number 152
_symmetry_space_group_name_Hall 'P 31 2"'
_symmetry_space_group_name_H-M 'P 31 2 1'
_cell_angle_alpha 90
_cell_angle_beta 90
_cell_angle_gamma 120
_cell_formula_units_Z 6
_cell_length_a 3.057
_cell_length_b 3.057
_cell_length_c 14.895
_cell_volume 120.549
_citation_journal_id_ASTM IVNMAW
_cod_data_source_file Tashmetov_IVNMAW_1996_1531.cif
_cod_data_source_block C0.51N0.12Ti1
_cod_original_cell_volume 120.5486
_cod_original_formula_sum 'C0.51 N0.12 Ti1'
_cod_database_code 1535361

loop_
_symmetry_equiv_pos_as_xyz
x,y,z
-y,x-y,z+1/3
-x+y,-x,z+2/3
y,x,-z
-x,-x+y,-z+1/3
x-y,-y,-z+2/3

loop_
_atom_site_label
_atom_site_type_symbol
_atom_site_fract_x
_atom_site_fract_y
_atom_site_fract_z
_atom_site_occupancy
_atom_site_U_iso_or_equiv
N1 N 0.66667 0 0.83333 0.168 0.0
N2 N 0.66667 0 0.33333 0.072 0.0
Ti1 Ti 0.66667 0 0.08681 1 0.0
C2 C 0.66667 0 0.33333 0.3051 0.0
C1 C 0.66667 0 0.83333 0.7249 0.0
